data_4063382
loop_
_publ_author_name
'Filak, Lukas K.'
'M\"uhlgassner, Gerhard'
'Bacher, Felix'
'Roller, Alexander'
'Galanski, Markus'
'Jakupec, Michael A.'
'Keppler, Bernhard K.'
'Arion, Vladimir B.'

_publ_section_title
;
 Ruthenium- and Osmium-Arene Complexes of 2-Substituted
 Indolo[3,2-c]quinolines: Synthesis, Structure, Spectroscopic Properties,
 and Antiproliferative Activity
;
_journal_issue 2
_journal_name_full Organometallics
_journal_page_first 273
_journal_page_last 283
_journal_paper_doi 10.1021/om101004z
_journal_volume 30
_journal_year 2011
_chemical_formula_sum 'C34 H36.4 Cl2 N5 O0.7 Ru'
_chemical_formula_weight 698.25
_chemical_name_systematic
; 
{(hapto^6^-p-cymene)[N-(2-methyl-5,11-dihydroindolo[3,2-c]quinolin-6-
ylidene)kappaN'-(1-kappaN-pyridin-2-yl-methylidene)]azine chlorido-
ruthenium(II)} chloride  
;
_space_group_IT_number 14
_symmetry_cell_setting monoclinic
_symmetry_space_group_name_Hall '-P 2yn'
_symmetry_space_group_name_H-M 'P 1 21/n 1'
_atom_sites_solution_hydrogens geom
_atom_sites_solution_primary direct
_atom_sites_solution_secondary difmap
_audit_creation_method SHELXL-97
_cell_angle_alpha 90.00
_cell_angle_beta 93.080(7)
_cell_angle_gamma 90.00
_cell_formula_units_Z 4
_cell_length_a 10.6834(11)
_cell_length_b 12.0598(12)
_cell_length_c 25.482(3)
_cell_measurement_reflns_used 2579
_cell_measurement_temperature 100(2)
_cell_measurement_theta_max 18.39
_cell_measurement_theta_min 2.33
_cell_volume 3278.3(6)
_computing_structure_refinement 'SHELXL-97 (Sheldrick, 1997)'
_computing_structure_solution 'SHELXS-97 (Sheldrick, 1990)'
_diffrn_ambient_temperature 100(2)
_diffrn_measured_fraction_theta_full 0.996
_diffrn_measured_fraction_theta_max 0.996
_diffrn_radiation_monochromator graphite
_diffrn_radiation_source 'fine-focus sealed tube'
_diffrn_radiation_type MoK\a
_diffrn_radiation_wavelength 0.71073
_diffrn_reflns_av_R_equivalents 0.1990
_diffrn_reflns_av_sigmaI/netI 0.0965
_diffrn_reflns_limit_h_max 12
_diffrn_reflns_limit_h_min -12
_diffrn_reflns_limit_k_max 14
_diffrn_reflns_limit_k_min -14
_diffrn_reflns_limit_l_max 30
_diffrn_reflns_limit_l_min -30
_diffrn_reflns_number 104134
_diffrn_reflns_theta_full 25.36
_diffrn_reflns_theta_max 25.36
_diffrn_reflns_theta_min 2.64
_exptl_absorpt_coefficient_mu 0.675
_exptl_absorpt_correction_T_max 0.9800
_exptl_absorpt_correction_T_min 0.9056
_exptl_absorpt_correction_type multi-scan
_exptl_absorpt_process_details SADABS
_exptl_crystal_colour orange
_exptl_crystal_density_diffrn 1.415
_exptl_crystal_density_method 'not measured'
_exptl_crystal_description plate
_exptl_crystal_F_000 1436
_exptl_crystal_size_max 0.15
_exptl_crystal_size_mid 0.15
_exptl_crystal_size_min 0.03
_refine_diff_density_max 1.473
_refine_diff_density_min -0.570
_refine_diff_density_rms 0.132
_refine_ls_extinction_method none
_refine_ls_goodness_of_fit_ref 1.041
_refine_ls_hydrogen_treatment constr
_refine_ls_matrix_type full
_refine_ls_number_parameters 402
_refine_ls_number_reflns 5997
_refine_ls_number_restraints 2
_refine_ls_restrained_S_all 1.044
_refine_ls_R_factor_all 0.1119
_refine_ls_R_factor_gt 0.0637
_refine_ls_shift/su_max 0.000
_refine_ls_shift/su_mean 0.000
_refine_ls_structure_factor_coef Fsqd
_refine_ls_weighting_details 'calc w=1/[\s^2^(Fo^2^)+(0.0986P)^2^+2.4851P] where P=(Fo^2^+2Fc^2^)/3'
_refine_ls_weighting_scheme calc
_refine_ls_wR_factor_gt 0.1602
_refine_ls_wR_factor_ref 0.1836
_reflns_number_gt 3932
_reflns_number_total 5997
_reflns_threshold_expression >2sigma(I)
_cod_data_source_file om101004z_si_002.cif
_cod_data_source_block lufi157_7a
_cod_original_sg_symbol_H-M P21/n
_cod_original_formula_sum 'C34 H36.40 Cl2 N5 O0.70 Ru'
_cod_database_code 4063382

loop_
_symmetry_equiv_pos_as_xyz
'x, y, z'
'-x+1/2, y+1/2, -z+1/2'
'-x, -y, -z'
'x-1/2, -y-1/2, z-1/2'

loop_
_atom_site_label
_atom_site_type_symbol
_atom_site_fract_x
_atom_site_fract_y
_atom_site_fract_z
_atom_site_U_iso_or_equiv
_atom_site_adp_type
_atom_site_occupancy
_atom_site_symmetry_multiplicity
_atom_site_calc_flag
_atom_site_refinement_flags
_atom_site_disorder_assembly
_atom_site_disorder_group
Ru1 Ru 0.64769(5) 0.79850(4) 0.87041(2) 0.0223(2) Uani 1 1 d . . .
Cl1 Cl 0.48702(15) 0.93413(12) 0.84872(6) 0.0249(4) Uani 1 1 d . . .
Cl2 Cl 0.1584(2) 0.86659(19) 0.93629(8) 0.0435(6) Uani 0.87 1 d P A 1
Cl2X Cl 0.0696(13) 1.0692(13) 0.9932(7) 0.050(4) Uani 0.13 1 d P . 2
N1 N 0.3792(5) 0.4508(4) 0.6826(2) 0.0235(12) Uani 1 1 d . . .
H1 H 0.3563 0.4443 0.6490 0.028 Uiso 1 1 calc R . .
N2 N 0.4107(5) 0.7187(4) 0.7806(2) 0.0232(12) Uani 1 1 d . . .
H200 H 0.4148 0.7741 0.8030 0.028 Uiso 1 1 calc R . .
N3 N 0.4761(5) 0.5927(4) 0.8485(2) 0.0292(13) Uani 1 1 d . . .
N4 N 0.5047(5) 0.6858(4) 0.8815(2) 0.0244(12) Uani 1 1 d . . .
N5 N 0.6001(5) 0.8285(4) 0.94702(19) 0.0227(12) Uani 1 1 d . . .
C1 C 0.4877(6) 0.2240(5) 0.7966(3) 0.0291(16) Uani 1 1 d . . .
H1A H 0.5138 0.1741 0.8239 0.035 Uiso 1 1 calc R . .
C2 C 0.4538(6) 0.1818(5) 0.7464(3) 0.0317(17) Uani 1 1 d . . .
H2 H 0.4570 0.1040 0.7406 0.038 Uiso 1 1 calc R . .
C3 C 0.4160(6) 0.2507(5) 0.7053(3) 0.0250(15) Uani 1 1 d . . .
H3 H 0.3929 0.2222 0.6714 0.030 Uiso 1 1 calc R . .
C4 C 0.4133(6) 0.3642(5) 0.7159(3) 0.0239(15) Uani 1 1 d . . .
C5 C 0.3867(6) 0.5486(5) 0.7100(2) 0.0237(15) Uani 1 1 d . . .
C6 C 0.3617(6) 0.6586(5) 0.6907(2) 0.0214(14) Uani 1 1 d . . .
C7 C 0.3300(6) 0.6862(5) 0.6376(2) 0.0260(15) Uani 1 1 d . . .
H7 H 0.3216 0.6290 0.6120 0.031 Uiso 1 1 calc R . .
C8 C 0.3109(6) 0.7959(5) 0.6223(3) 0.0277(15) Uani 1 1 d . . .
C9 C 0.3217(6) 0.8786(5) 0.6611(2) 0.0266(15) Uani 1 1 d . . .
H9 H 0.3064 0.9536 0.6513 0.032 Uiso 1 1 calc R . .
C10 C 0.3543(6) 0.8540(5) 0.7134(2) 0.0202(14) Uani 1 1 d . . .
H10 H 0.3621 0.9116 0.7388 0.024 Uiso 1 1 calc R . .
C11 C 0.3753(6) 0.7435(5) 0.7282(2) 0.0224(14) Uani 1 1 d . . .
C12 C 0.4393(6) 0.6156(5) 0.7996(3) 0.0242(15) Uani 1 1 d . . .
C13 C 0.4526(6) 0.6857(5) 0.9265(2) 0.0229(14) Uani 1 1 d . . .
C14 C 0.5005(6) 0.7680(5) 0.9642(2) 0.0245(15) Uani 1 1 d . . .
C15 C 0.4560(6) 0.7855(5) 1.0135(3) 0.0300(16) Uani 1 1 d . . .
H15 H 0.3869 0.7436 1.0246 0.036 Uiso 1 1 calc R . .
C16 C 0.5116(7) 0.8635(5) 1.0465(3) 0.0315(17) Uani 1 1 d . . .
H16 H 0.4817 0.8755 1.0805 0.038 Uiso 1 1 calc R . .
C17 C 0.6109(7) 0.9239(5) 1.0297(3) 0.0317(17) Uani 1 1 d . . .
H17 H 0.6511 0.9773 1.0522 0.038 Uiso 1 1 calc R . .
C18 C 0.6524(6) 0.9063(5) 0.9794(3) 0.0284(16) Uani 1 1 d . . .
H18 H 0.7191 0.9503 0.9676 0.034 Uiso 1 1 calc R . .
C19 C 0.4264(5) 0.5262(5) 0.7616(2) 0.0198(14) Uani 1 1 d . . .
C20 C 0.4458(6) 0.4089(5) 0.7665(2) 0.0210(14) Uani 1 1 d . . .
C21 C 0.4838(6) 0.3363(5) 0.8072(3) 0.0275(15) Uani 1 1 d . . .
H21 H 0.5065 0.3636 0.8413 0.033 Uiso 1 1 calc R . .
C22 C 0.2787(8) 0.8242(6) 0.5662(3) 0.0373(18) Uani 1 1 d . . .
H22A H 0.3043 0.7634 0.5437 0.056 Uiso 1 1 calc R . .
H22B H 0.3225 0.8922 0.5569 0.056 Uiso 1 1 calc R . .
H22C H 0.1880 0.8356 0.5612 0.056 Uiso 1 1 calc R . .
C23 C 0.3543(7) 0.6056(6) 0.9412(3) 0.0407(19) Uani 1 1 d . . .
H23A H 0.3308 0.5584 0.9109 0.061 Uiso 1 1 calc R . .
H23B H 0.2805 0.6463 0.9519 0.061 Uiso 1 1 calc R . .
H23C H 0.3870 0.5593 0.9704 0.061 Uiso 1 1 calc R . .
C24 C 0.7560(6) 0.8613(6) 0.8042(3) 0.0377(19) Uani 1 1 d . . .
C25 C 0.8169(6) 0.8949(6) 0.8515(3) 0.041(2) Uani 1 1 d . . .
H25 H 0.8372 0.9707 0.8572 0.050 Uiso 1 1 calc R . .
C26 C 0.8478(7) 0.8153(6) 0.8906(3) 0.0408(19) Uani 1 1 d . . .
H26 H 0.8879 0.8390 0.9228 0.049 Uiso 1 1 calc R . .
C27 C 0.8209(6) 0.7005(6) 0.8833(3) 0.0324(16) Uani 1 1 d . . .
C28 C 0.7589(7) 0.6703(6) 0.8358(3) 0.0364(18) Uani 1 1 d . . .
H28 H 0.7370 0.5948 0.8300 0.044 Uiso 1 1 calc R . .
C29 C 0.7274(7) 0.7495(6) 0.7957(3) 0.0359(18) Uani 1 1 d . . .
H29 H 0.6872 0.7264 0.7634 0.043 Uiso 1 1 calc R . .
C30 C 0.7190(8) 0.9477(7) 0.7629(3) 0.062(3) Uani 1 1 d . . .
H30A H 0.7906 0.9631 0.7416 0.094 Uiso 1 1 calc R . .
H30B H 0.6936 1.0160 0.7803 0.094 Uiso 1 1 calc R . .
H30C H 0.6490 0.9196 0.7403 0.094 Uiso 1 1 calc R . .
C31 C 0.8583(8) 0.6178(7) 0.9262(3) 0.052(2) Uani 1 1 d . . .
H31 H 0.8715 0.6605 0.9597 0.062 Uiso 1 1 calc R . .
C32 C 0.9822(9) 0.5668(8) 0.9144(4) 0.082(4) Uani 1 1 d . . .
H32A H 1.0436 0.6256 0.9092 0.124 Uiso 1 1 calc R . .
H32B H 0.9720 0.5218 0.8824 0.124 Uiso 1 1 calc R . .
H32C H 1.0117 0.5197 0.9439 0.124 Uiso 1 1 calc R . .
C33 C 0.7598(8) 0.5331(7) 0.9349(4) 0.066(3) Uani 1 1 d . . .
H33A H 0.6814 0.5704 0.9427 0.099 Uiso 1 1 calc R . .
H33B H 0.7870 0.4855 0.9645 0.099 Uiso 1 1 calc R . .
H33C H 0.7463 0.4878 0.9032 0.099 Uiso 1 1 calc R . .
C34 C 0.6633(10) 0.7412(9) 0.6366(4) 0.012(2) Uiso 0.50 1 d P C .
H34A H 0.6489 0.6814 0.6616 0.018 Uiso 0.50 1 calc PR . .
H34B H 0.6117 0.8055 0.6449 0.018 Uiso 0.50 1 calc PR . .
H34C H 0.7520 0.7623 0.6392 0.018 Uiso 0.50 1 calc PR . .
C35 C 0.6290(12) 0.7027(9) 0.5827(4) 0.028(3) Uiso 0.50 1 d PD . .
H35A H 0.6772 0.6338 0.5776 0.033 Uiso 0.30 1 calc PR B 1
H35B H 0.5396 0.6808 0.5824 0.033 Uiso 0.30 1 calc PR B 1
H3X H 0.5492 0.6610 0.5825 0.033 Uiso 0.20 1 calc PR B 2
H3Y H 0.6166 0.7675 0.5591 0.033 Uiso 0.20 1 calc PR B 2
O1 O 0.6421(11) 0.7663(9) 0.5385(4) 0.011(2) Uiso 0.30 1 d PD C 1
H100 H 0.5843 0.7497 0.5163 0.016 Uiso 0.30 1 d PR C 1
O2 O 0.7178(14) 0.6386(12) 0.5655(7) 0.011(2) Uiso 0.20 1 d PD C 2
H2A H 0.6977 0.6178 0.5347 0.016 Uiso 0.20 1 calc PR C 2
O1W O 0.601(3) 0.766(2) 0.4908(11) 0.059(8) Uiso 0.20 1 d P D 3

loop_
_atom_site_aniso_label
_atom_site_aniso_U_11
_atom_site_aniso_U_22
_atom_site_aniso_U_33
_atom_site_aniso_U_23
_atom_site_aniso_U_13
_atom_site_aniso_U_12
Ru1 0.0241(3) 0.0187(3) 0.0241(3) 0.0008(2) 0.0008(2) 0.0015(2)
Cl1 0.0290(9) 0.0197(8) 0.0259(9) 0.0006(6) 0.0000(7) 0.0033(6)
Cl2 0.0378(13) 0.0593(14) 0.0334(12) 0.0140(10) 0.0021(10) -0.0077(10)
Cl2X 0.032(8) 0.052(9) 0.064(11) -0.013(8) -0.012(8) 0.004(7)
N1 0.029(3) 0.021(3) 0.019(3) -0.001(2) -0.003(2) 0.000(2)
N2 0.027(3) 0.021(3) 0.021(3) -0.002(2) -0.002(2) 0.000(2)
N3 0.045(4) 0.018(3) 0.024(3) 0.000(2) -0.006(3) -0.001(2)
N4 0.038(3) 0.017(3) 0.019(3) 0.004(2) 0.008(3) 0.003(2)
N5 0.030(3) 0.020(3) 0.017(3) 0.002(2) -0.005(2) -0.003(2)
C1 0.033(4) 0.023(3) 0.032(4) 0.005(3) 0.005(3) 0.006(3)
C2 0.033(4) 0.020(3) 0.042(5) -0.002(3) 0.007(3) 0.001(3)
C3 0.021(4) 0.022(3) 0.033(4) -0.007(3) 0.002(3) -0.005(3)
C4 0.022(4) 0.017(3) 0.033(4) 0.004(3) 0.005(3) 0.002(3)
C5 0.019(3) 0.023(3) 0.028(4) -0.005(3) -0.003(3) 0.000(3)
C6 0.021(3) 0.020(3) 0.023(4) -0.002(3) -0.002(3) 0.003(3)
C7 0.023(4) 0.025(3) 0.030(4) -0.005(3) -0.001(3) -0.002(3)
C8 0.024(4) 0.026(3) 0.033(4) 0.006(3) -0.004(3) -0.002(3)
C9 0.026(4) 0.025(3) 0.029(4) 0.005(3) 0.000(3) 0.006(3)
C10 0.022(3) 0.019(3) 0.020(4) 0.000(3) -0.002(3) 0.001(3)
C11 0.020(3) 0.025(3) 0.022(4) 0.003(3) 0.001(3) 0.002(3)
C12 0.020(3) 0.021(3) 0.031(4) 0.005(3) -0.001(3) 0.000(3)
C13 0.026(4) 0.018(3) 0.024(4) 0.002(3) -0.003(3) -0.002(3)
C14 0.030(4) 0.021(3) 0.022(4) 0.004(3) -0.001(3) 0.003(3)
C15 0.030(4) 0.035(4) 0.025(4) 0.005(3) 0.006(3) -0.002(3)
C16 0.046(5) 0.028(4) 0.021(4) -0.004(3) 0.002(3) 0.010(3)
C17 0.046(5) 0.024(3) 0.023(4) -0.003(3) -0.013(3) 0.009(3)
C18 0.038(4) 0.018(3) 0.028(4) 0.003(3) -0.005(3) 0.001(3)
C19 0.017(3) 0.021(3) 0.021(3) 0.000(3) 0.000(3) -0.003(3)
C20 0.019(3) 0.020(3) 0.025(4) -0.002(3) 0.006(3) -0.003(3)
C21 0.028(4) 0.026(3) 0.029(4) 0.003(3) 0.002(3) -0.003(3)
C22 0.060(5) 0.031(4) 0.020(4) 0.008(3) -0.002(4) -0.006(4)
C23 0.038(5) 0.045(4) 0.040(5) -0.004(4) 0.011(4) -0.013(4)
C24 0.022(4) 0.043(5) 0.050(5) 0.016(4) 0.013(4) 0.002(3)
C25 0.020(4) 0.033(4) 0.072(6) 0.010(4) 0.012(4) -0.003(3)
C26 0.026(4) 0.048(5) 0.048(5) -0.008(4) 0.000(4) 0.000(3)
C27 0.025(4) 0.043(4) 0.030(4) 0.002(3) 0.003(3) 0.013(3)
C28 0.039(4) 0.035(4) 0.037(5) -0.006(3) 0.016(4) 0.008(3)
C29 0.032(4) 0.057(5) 0.020(4) 0.002(3) 0.005(3) 0.013(4)
C30 0.059(6) 0.065(6) 0.066(6) 0.041(5) 0.031(5) 0.021(5)
C31 0.058(6) 0.062(5) 0.036(5) 0.023(4) 0.002(4) 0.027(5)
C32 0.060(6) 0.096(8) 0.093(8) 0.065(6) 0.023(6) 0.030(6)
C33 0.066(6) 0.067(6) 0.066(6) 0.039(5) 0.026(5) 0.021(5)

loop_
_atom_type_symbol
_atom_type_description
_atom_type_scat_dispersion_real
_atom_type_scat_dispersion_imag
_atom_type_scat_source
C C 0.0033 0.0016 'International Tables Vol C Tables 4.2.6.8 and 6.1.1.4'
H H 0.0000 0.0000 'International Tables Vol C Tables 4.2.6.8 and 6.1.1.4'
N N 0.0061 0.0033 'International Tables Vol C Tables 4.2.6.8 and 6.1.1.4'
O O 0.0106 0.0060 'International Tables Vol C Tables 4.2.6.8 and 6.1.1.4'
Cl Cl 0.1484 0.1585 'International Tables Vol C Tables 4.2.6.8 and 6.1.1.4'
Ru Ru -1.2594 0.8363 'International Tables Vol C Tables 4.2.6.8 and 6.1.1.4'

loop_
_geom_angle_atom_site_label_1
_geom_angle_atom_site_label_2
_geom_angle_atom_site_label_3
_geom_angle
_geom_angle_site_symmetry_1
_geom_angle_site_symmetry_3
_geom_angle_publ_flag
N4 Ru1 N5 76.55(19) . . ?
N4 Ru1 C28 90.7(2) . . ?
N5 Ru1 C28 132.5(2) . . ?
N4 Ru1 C26 138.4(2) . . ?
N5 Ru1 C26 92.8(3) . . ?
C28 Ru1 C26 67.1(3) . . ?
N4 Ru1 C27 104.3(2) . . ?
N5 Ru1 C27 101.5(2) . . ?
C28 Ru1 C27 37.3(3) . . ?
C26 Ru1 C27 37.9(3) . . ?
N4 Ru1 C29 105.2(2) . . ?
N5 Ru1 C29 169.5(2) . . ?
C28 Ru1 C29 38.0(3) . . ?
C26 Ru1 C29 79.0(3) . . ?
C27 Ru1 C29 68.0(3) . . ?
N4 Ru1 C25 170.0(2) . . ?
N5 Ru1 C25 110.8(3) . . ?
C28 Ru1 C25 79.3(3) . . ?
C26 Ru1 C25 37.3(3) . . ?
C27 Ru1 C25 68.1(3) . . ?
C29 Ru1 C25 66.2(3) . . ?
N4 Ru1 C24 137.8(3) . . ?
N5 Ru1 C24 144.7(3) . . ?
C28 Ru1 C24 67.4(3) . . ?
C26 Ru1 C24 66.7(3) . . ?
C27 Ru1 C24 80.2(3) . . ?
C29 Ru1 C24 36.7(3) . . ?
C25 Ru1 C24 36.6(3) . . ?
N4 Ru1 Cl1 87.44(15) . . ?
N5 Ru1 Cl1 83.69(14) . . ?
C28 Ru1 Cl1 142.1(2) . . ?
C26 Ru1 Cl1 131.8(2) . . ?
C27 Ru1 Cl1 167.97(19) . . ?
C29 Ru1 Cl1 106.64(18) . . ?
C25 Ru1 Cl1 99.93(19) . . ?
C24 Ru1 Cl1 89.31(18) . . ?
C5 N1 C4 109.3(5) . . ?
C5 N1 H1 125.4 . . ?
C4 N1 H1 125.4 . . ?
C12 N2 C11 125.3(5) . . ?
C12 N2 H200 117.3 . . ?
C11 N2 H200 117.3 . . ?
C12 N3 N4 115.9(5) . . ?
C13 N4 N3 115.4(5) . . ?
C13 N4 Ru1 118.3(4) . . ?
N3 N4 Ru1 124.9(4) . . ?
C18 N5 C14 118.3(5) . . ?
C18 N5 Ru1 125.6(4) . . ?
C14 N5 Ru1 116.0(4) . . ?
C21 C1 C2 121.5(6) . . ?
C21 C1 H1A 119.2 . . ?
C2 C1 H1A 119.2 . . ?
C3 C2 C1 121.5(6) . . ?
C3 C2 H2 119.2 . . ?
C1 C2 H2 119.2 . . ?
C2 C3 C4 116.9(6) . . ?
C2 C3 H3 121.5 . . ?
C4 C3 H3 121.5 . . ?
N1 C4 C3 129.1(6) . . ?
N1 C4 C20 108.3(5) . . ?
C3 C4 C20 122.6(6) . . ?
N1 C5 C19 108.8(5) . . ?
N1 C5 C6 127.9(6) . . ?
C19 C5 C6 123.2(5) . . ?
C11 C6 C7 119.3(6) . . ?
C11 C6 C5 115.5(6) . . ?
C7 C6 C5 125.2(5) . . ?
C8 C7 C6 121.0(6) . . ?
C8 C7 H7 119.5 . . ?
C6 C7 H7 119.5 . . ?
C7 C8 C9 118.2(6) . . ?
C7 C8 C22 120.6(6) . . ?
C9 C8 C22 121.2(6) . . ?
C10 C9 C8 122.0(6) . . ?
C10 C9 H9 119.0 . . ?
C8 C9 H9 119.0 . . ?
C9 C10 C11 119.3(6) . . ?
C9 C10 H10 120.4 . . ?
C11 C10 H10 120.4 . . ?
C10 C11 N2 119.4(5) . . ?
C10 C11 C6 120.2(6) . . ?
N2 C11 C6 120.4(5) . . ?
N3 C12 N2 125.3(6) . . ?
N3 C12 C19 119.3(5) . . ?
N2 C12 C19 115.4(6) . . ?
N4 C13 C14 115.4(5) . . ?
N4 C13 C23 124.3(6) . . ?
C14 C13 C23 120.3(6) . . ?
N5 C14 C15 121.1(6) . . ?
N5 C14 C13 113.6(5) . . ?
C15 C14 C13 125.3(6) . . ?
C16 C15 C14 120.1(6) . . ?
C16 C15 H15 120.0 . . ?
C14 C15 H15 120.0 . . ?
C17 C16 C15 119.2(6) . . ?
C17 C16 H16 120.4 . . ?
C15 C16 H16 120.4 . . ?
C16 C17 C18 119.6(6) . . ?
C16 C17 H17 120.2 . . ?
C18 C17 H17 120.2 . . ?
N5 C18 C17 121.7(6) . . ?
N5 C18 H18 119.2 . . ?
C17 C18 H18 119.2 . . ?
C5 C19 C20 108.1(5) . . ?
C5 C19 C12 120.1(5) . . ?
C20 C19 C12 131.8(6) . . ?
C21 C20 C4 118.8(5) . . ?
C21 C20 C19 135.8(6) . . ?
C4 C20 C19 105.4(5) . . ?
C1 C21 C20 118.7(6) . . ?
C1 C21 H21 120.7 . . ?
C20 C21 H21 120.7 . . ?
C8 C22 H22A 109.5 . . ?
C8 C22 H22B 109.5 . . ?
H22A C22 H22B 109.5 . . ?
C8 C22 H22C 109.5 . . ?
H22A C22 H22C 109.5 . . ?
H22B C22 H22C 109.5 . . ?
C13 C23 H23A 109.5 . . ?
C13 C23 H23B 109.5 . . ?
H23A C23 H23B 109.5 . . ?
C13 C23 H23C 109.5 . . ?
H23A C23 H23C 109.5 . . ?
H23B C23 H23C 109.5 . . ?
C29 C24 C25 120.0(7) . . ?
C29 C24 C30 120.6(7) . . ?
C25 C24 C30 119.4(7) . . ?
C29 C24 Ru1 70.8(4) . . ?
C25 C24 Ru1 71.5(4) . . ?
C30 C24 Ru1 129.2(5) . . ?
C24 C25 C26 119.5(7) . . ?
C24 C25 Ru1 71.9(4) . . ?
C26 C25 Ru1 69.7(4) . . ?
C24 C25 H25 120.2 . . ?
C26 C25 H25 120.2 . . ?
Ru1 C25 H25 130.7 . . ?
C25 C26 C27 122.1(7) . . ?
C25 C26 Ru1 73.0(4) . . ?
C27 C26 Ru1 72.0(4) . . ?
C25 C26 H26 118.9 . . ?
C27 C26 H26 118.9 . . ?
Ru1 C26 H26 128.5 . . ?
C28 C27 C26 116.7(6) . . ?
C28 C27 C31 123.2(7) . . ?
C26 C27 C31 120.1(7) . . ?
C28 C27 Ru1 69.9(4) . . ?
C26 C27 Ru1 70.1(4) . . ?
C31 C27 Ru1 130.2(5) . . ?
C27 C28 C29 121.9(7) . . ?
C27 C28 Ru1 72.9(4) . . ?
C29 C28 Ru1 72.6(4) . . ?
C27 C28 H28 119.0 . . ?
C29 C28 H28 119.0 . . ?
Ru1 C28 H28 127.7 . . ?
C24 C29 C28 119.7(7) . . ?
C24 C29 Ru1 72.5(4) . . ?
C28 C29 Ru1 69.4(4) . . ?
C24 C29 H29 120.2 . . ?
C28 C29 H29 120.2 . . ?
Ru1 C29 H29 130.4 . . ?
C24 C30 H30A 109.5 . . ?
C24 C30 H30B 109.5 . . ?
H30A C30 H30B 109.5 . . ?
C24 C30 H30C 109.5 . . ?
H30A C30 H30C 109.5 . . ?
H30B C30 H30C 109.5 . . ?
C33 C31 C32 112.6(7) . . ?
C33 C31 C27 113.4(7) . . ?
C32 C31 C27 108.9(6) . . ?
C33 C31 H31 107.2 . . ?
C32 C31 H31 107.2 . . ?
C27 C31 H31 107.2 . . ?
C31 C32 H32A 109.5 . . ?
C31 C32 H32B 109.5 . . ?
H32A C32 H32B 109.5 . . ?
C31 C32 H32C 109.5 . . ?
H32A C32 H32C 109.5 . . ?
H32B C32 H32C 109.5 . . ?
C31 C33 H33A 109.5 . . ?
C31 C33 H33B 109.5 . . ?
H33A C33 H33B 109.5 . . ?
C31 C33 H33C 109.5 . . ?
H33A C33 H33C 109.5 . . ?
H33B C33 H33C 109.5 . . ?
C35 C34 H34A 109.5 . . ?
C35 C34 H34B 109.5 . . ?
H34A C34 H34B 109.5 . . ?
C35 C34 H34C 109.5 . . ?
H34A C34 H34C 109.5 . . ?
H34B C34 H34C 109.5 . . ?
O2 C35 O1 87.0(11) . . ?
O2 C35 C34 110.3(12) . . ?
O1 C35 C34 123.7(11) . . ?
O1 C35 H35A 106.4 . . ?
C34 C35 H35A 106.4 . . ?
O2 C35 H35B 123.5 . . ?
O1 C35 H35B 106.4 . . ?
C34 C35 H35B 106.4 . . ?
H35A C35 H35B 106.5 . . ?
O2 C35 H3X 109.6 . . ?
O1 C35 H3X 113.9 . . ?
C34 C35 H3X 109.6 . . ?
H35A C35 H3X 91.5 . . ?
O2 C35 H3Y 109.6 . . ?
C34 C35 H3Y 109.6 . . ?
H35A C35 H3Y 129.4 . . ?
H35B C35 H3Y 96.2 . . ?
H3X C35 H3Y 108.1 . . ?
C35 O1 H100 108.5 . . ?
C35 O2 H2A 109.5 . . ?

loop_
_geom_bond_atom_site_label_1
_geom_bond_atom_site_label_2
_geom_bond_distance
_geom_bond_site_symmetry_2
_geom_bond_publ_flag
Ru1 N4 2.075(5) . ?
Ru1 N5 2.075(5) . ?
Ru1 C28 2.166(6) . ?
Ru1 C26 2.181(7) . ?
Ru1 C27 2.205(6) . ?
Ru1 C29 2.208(7) . ?
Ru1 C25 2.223(7) . ?
Ru1 C24 2.230(7) . ?
Ru1 Cl1 2.4136(16) . ?
Cl2X Cl2X 2.27(3) 3_577 ?
N1 C5 1.371(7) . ?
N1 C4 1.382(7) . ?
N1 H1 0.8800 . ?
N2 C12 1.363(7) . ?
N2 C11 1.400(8) . ?
N2 H200 0.8800 . ?
N3 C12 1.315(8) . ?
N3 N4 1.427(7) . ?
N4 C13 1.302(8) . ?
N5 C18 1.350(8) . ?
N5 C14 1.381(8) . ?
C1 C21 1.382(9) . ?
C1 C2 1.406(9) . ?
C1 H1A 0.9500 . ?
C2 C3 1.381(9) . ?
C2 H2 0.9500 . ?
C3 C4 1.395(8) . ?
C3 H3 0.9500 . ?
C4 C20 1.425(9) . ?
C5 C19 1.386(8) . ?
C5 C6 1.435(8) . ?
C6 C11 1.403(9) . ?
C6 C7 1.417(8) . ?
C7 C8 1.391(8) . ?
C7 H7 0.9500 . ?
C8 C9 1.405(9) . ?
C8 C22 1.491(9) . ?
C9 C10 1.392(8) . ?
C9 H9 0.9500 . ?
C10 C11 1.400(8) . ?
C10 H10 0.9500 . ?
C12 C19 1.450(8) . ?
C13 C14 1.456(8) . ?
C13 C23 1.489(9) . ?
C14 C15 1.383(9) . ?
C15 C16 1.375(9) . ?
C15 H15 0.9500 . ?
C16 C17 1.374(10) . ?
C16 H16 0.9500 . ?
C17 C18 1.396(9) . ?
C17 H17 0.9500 . ?
C18 H18 0.9500 . ?
C19 C20 1.435(8) . ?
C20 C21 1.399(9) . ?
C21 H21 0.9500 . ?
C22 H22A 0.9800 . ?
C22 H22B 0.9800 . ?
C22 H22C 0.9800 . ?
C23 H23A 0.9800 . ?
C23 H23B 0.9800 . ?
C23 H23C 0.9800 . ?
C24 C29 1.397(10) . ?
C24 C25 1.398(11) . ?
C24 C30 1.516(10) . ?
C25 C26 1.410(10) . ?
C25 H25 0.9500 . ?
C26 C27 1.424(9) . ?
C26 H26 0.9500 . ?
C27 C28 1.397(10) . ?
C27 C31 1.517(9) . ?
C28 C29 1.426(10) . ?
C28 H28 0.9500 . ?
C29 H29 0.9500 . ?
C30 H30A 0.9800 . ?
C30 H30B 0.9800 . ?
C30 H30C 0.9800 . ?
C31 C33 1.491(12) . ?
C31 C32 1.505(11) . ?
C31 H31 1.0000 . ?
C32 H32A 0.9800 . ?
C32 H32B 0.9800 . ?
C32 H32C 0.9800 . ?
C33 H33A 0.9800 . ?
C33 H33B 0.9800 . ?
C33 H33C 0.9800 . ?
C34 C35 1.477(15) . ?
C34 H34A 0.9800 . ?
C34 H34B 0.9800 . ?
C34 H34C 0.9800 . ?
C35 O2 1.318(9) . ?
C35 O1 1.376(9) . ?
C35 H35A 0.9900 . ?
C35 H35B 0.9900 . ?
C35 H3X 0.9900 . ?
C35 H3Y 0.9900 . ?
O1 H100 0.8400 . ?
O2 H2A 0.8400 . ?
O1W H100 0.7092 . ?

loop_
_geom_torsion_atom_site_label_1
_geom_torsion_atom_site_label_2
_geom_torsion_atom_site_label_3
_geom_torsion_atom_site_label_4
_geom_torsion
_geom_torsion_site_symmetry_1
_geom_torsion_site_symmetry_2
_geom_torsion_site_symmetry_3
_geom_torsion_site_symmetry_4
_geom_torsion_publ_flag
C12 N3 N4 C13 130.5(6) . . . . ?
C12 N3 N4 Ru1 -63.3(7) . . . . ?
N5 Ru1 N4 C13 1.2(4) . . . . ?
C28 Ru1 N4 C13 135.0(5) . . . . ?
C26 Ru1 N4 C13 80.0(6) . . . . ?
C27 Ru1 N4 C13 99.9(5) . . . . ?
C29 Ru1 N4 C13 170.5(5) . . . . ?
C25 Ru1 N4 C13 139.6(14) . . . . ?
C24 Ru1 N4 C13 -169.0(4) . . . . ?
Cl1 Ru1 N4 C13 -82.9(4) . . . . ?
N5 Ru1 N4 N3 -164.6(5) . . . . ?
C28 Ru1 N4 N3 -30.9(5) . . . . ?
C26 Ru1 N4 N3 -85.8(6) . . . . ?
C27 Ru1 N4 N3 -66.0(5) . . . . ?
C29 Ru1 N4 N3 4.7(5) . . . . ?
C25 Ru1 N4 N3 -26.3(17) . . . . ?
C24 Ru1 N4 N3 25.1(6) . . . . ?
Cl1 Ru1 N4 N3 111.2(4) . . . . ?
N4 Ru1 N5 C18 -178.7(5) . . . . ?
C28 Ru1 N5 C18 102.9(5) . . . . ?
C26 Ru1 N5 C18 41.9(5) . . . . ?
C27 Ru1 N5 C18 79.1(5) . . . . ?
C29 Ru1 N5 C18 80.1(14) . . . . ?
C25 Ru1 N5 C18 8.4(6) . . . . ?
C24 Ru1 N5 C18 -10.1(7) . . . . ?
Cl1 Ru1 N5 C18 -89.9(5) . . . . ?
N4 Ru1 N5 C14 -3.4(4) . . . . ?
C28 Ru1 N5 C14 -81.8(5) . . . . ?
C26 Ru1 N5 C14 -142.8(5) . . . . ?
C27 Ru1 N5 C14 -105.6(5) . . . . ?
C29 Ru1 N5 C14 -104.6(14) . . . . ?
C25 Ru1 N5 C14 -176.3(4) . . . . ?
C24 Ru1 N5 C14 165.2(4) . . . . ?
Cl1 Ru1 N5 C14 85.4(4) . . . . ?
C21 C1 C2 C3 0.4(10) . . . . ?
C1 C2 C3 C4 0.2(10) . . . . ?
C5 N1 C4 C3 178.0(6) . . . . ?
C5 N1 C4 C20 -0.9(7) . . . . ?
C2 C3 C4 N1 -179.7(6) . . . . ?
C2 C3 C4 C20 -0.9(9) . . . . ?
C4 N1 C5 C19 0.2(7) . . . . ?
C4 N1 C5 C6 178.9(6) . . . . ?
N1 C5 C6 C11 179.1(6) . . . . ?
C19 C5 C6 C11 -2.4(9) . . . . ?
N1 C5 C6 C7 -3.4(10) . . . . ?
C19 C5 C6 C7 175.1(6) . . . . ?
C11 C6 C7 C8 -0.7(9) . . . . ?
C5 C6 C7 C8 -178.1(6) . . . . ?
C6 C7 C8 C9 -1.1(9) . . . . ?
C6 C7 C8 C22 179.4(6) . . . . ?
C7 C8 C9 C10 1.9(10) . . . . ?
C22 C8 C9 C10 -178.6(6) . . . . ?
C8 C9 C10 C11 -0.9(9) . . . . ?
C9 C10 C11 N2 178.7(5) . . . . ?
C9 C10 C11 C6 -1.0(9) . . . . ?
C12 N2 C11 C10 -177.0(6) . . . . ?
C12 N2 C11 C6 2.7(9) . . . . ?
C7 C6 C11 C10 1.8(9) . . . . ?
C5 C6 C11 C10 179.4(6) . . . . ?
C7 C6 C11 N2 -177.9(5) . . . . ?
C5 C6 C11 N2 -0.3(9) . . . . ?
N4 N3 C12 N2 -9.4(9) . . . . ?
N4 N3 C12 C19 170.9(5) . . . . ?
C11 N2 C12 N3 177.9(6) . . . . ?
C11 N2 C12 C19 -2.4(9) . . . . ?
N3 N4 C13 C14 168.3(5) . . . . ?
Ru1 N4 C13 C14 1.1(7) . . . . ?
N3 N4 C13 C23 -9.2(9) . . . . ?
Ru1 N4 C13 C23 -176.3(5) . . . . ?
C18 N5 C14 C15 -0.7(9) . . . . ?
Ru1 N5 C14 C15 -176.3(5) . . . . ?
C18 N5 C14 C13 -179.3(5) . . . . ?
Ru1 N5 C14 C13 5.0(7) . . . . ?
N4 C13 C14 N5 -4.0(8) . . . . ?
C23 C13 C14 N5 173.5(6) . . . . ?
N4 C13 C14 C15 177.4(6) . . . . ?
C23 C13 C14 C15 -5.0(10) . . . . ?
N5 C14 C15 C16 -0.6(10) . . . . ?
C13 C14 C15 C16 177.9(6) . . . . ?
C14 C15 C16 C17 0.4(10) . . . . ?
C15 C16 C17 C18 1.0(10) . . . . ?
C14 N5 C18 C17 2.1(9) . . . . ?
Ru1 N5 C18 C17 177.3(4) . . . . ?
C16 C17 C18 N5 -2.3(9) . . . . ?
N1 C5 C19 C20 0.6(7) . . . . ?
C6 C5 C19 C20 -178.2(6) . . . . ?
N1 C5 C19 C12 -178.5(5) . . . . ?
C6 C5 C19 C12 2.7(9) . . . . ?
N3 C12 C19 C5 179.4(6) . . . . ?
N2 C12 C19 C5 -0.3(9) . . . . ?
N3 C12 C19 C20 0.6(10) . . . . ?
N2 C12 C19 C20 -179.1(6) . . . . ?
N1 C4 C20 C21 -180.0(5) . . . . ?
C3 C4 C20 C21 1.0(9) . . . . ?
N1 C4 C20 C19 1.3(7) . . . . ?
C3 C4 C20 C19 -177.8(6) . . . . ?
C5 C19 C20 C21 -179.6(7) . . . . ?
C12 C19 C20 C21 -0.6(12) . . . . ?
C5 C19 C20 C4 -1.1(7) . . . . ?
C12 C19 C20 C4 177.8(6) . . . . ?
C2 C1 C21 C20 -0.3(10) . . . . ?
C4 C20 C21 C1 -0.4(9) . . . . ?
C19 C20 C21 C1 177.9(7) . . . . ?
N4 Ru1 C24 C29 -34.3(6) . . . . ?
N5 Ru1 C24 C29 162.2(4) . . . . ?
C28 Ru1 C24 C29 29.6(4) . . . . ?
C26 Ru1 C24 C29 103.3(5) . . . . ?
C27 Ru1 C24 C29 66.2(4) . . . . ?
C25 Ru1 C24 C29 132.5(6) . . . . ?
Cl1 Ru1 C24 C29 -119.7(4) . . . . ?
N4 Ru1 C24 C25 -166.8(4) . . . . ?
N5 Ru1 C24 C25 29.7(6) . . . . ?
C28 Ru1 C24 C25 -102.9(5) . . . . ?
C26 Ru1 C24 C25 -29.2(4) . . . . ?
C27 Ru1 C24 C25 -66.3(4) . . . . ?
C29 Ru1 C24 C25 -132.5(6) . . . . ?
Cl1 Ru1 C24 C25 107.8(4) . . . . ?
N4 Ru1 C24 C30 80.0(8) . . . . ?
N5 Ru1 C24 C30 -83.5(9) . . . . ?
C28 Ru1 C24 C30 143.9(9) . . . . ?
C26 Ru1 C24 C30 -142.4(9) . . . . ?
C27 Ru1 C24 C30 -179.5(8) . . . . ?
C29 Ru1 C24 C30 114.3(9) . . . . ?
C25 Ru1 C24 C30 -113.2(9) . . . . ?
Cl1 Ru1 C24 C30 -5.4(8) . . . . ?
C29 C24 C25 C26 -0.6(10) . . . . ?
C30 C24 C25 C26 178.0(6) . . . . ?
Ru1 C24 C25 C26 52.9(6) . . . . ?
C29 C24 C25 Ru1 -53.5(6) . . . . ?
C30 C24 C25 Ru1 125.1(6) . . . . ?
N4 Ru1 C25 C24 61.6(16) . . . . ?
N5 Ru1 C25 C24 -162.1(4) . . . . ?
C28 Ru1 C25 C24 66.3(4) . . . . ?
C26 Ru1 C25 C24 132.3(7) . . . . ?
C27 Ru1 C25 C24 103.5(5) . . . . ?
C29 Ru1 C25 C24 28.8(4) . . . . ?
Cl1 Ru1 C25 C24 -75.2(4) . . . . ?
N4 Ru1 C25 C26 -70.7(16) . . . . ?
N5 Ru1 C25 C26 65.6(5) . . . . ?
C28 Ru1 C25 C26 -66.0(5) . . . . ?
C27 Ru1 C25 C26 -28.8(4) . . . . ?
C29 Ru1 C25 C26 -103.5(5) . . . . ?
C24 Ru1 C25 C26 -132.3(7) . . . . ?
Cl1 Ru1 C25 C26 152.5(4) . . . . ?
C24 C25 C26 C27 1.0(11) . . . . ?
Ru1 C25 C26 C27 54.9(6) . . . . ?
C24 C25 C26 Ru1 -53.9(6) . . . . ?
N4 Ru1 C26 C25 165.6(4) . . . . ?
N5 Ru1 C26 C25 -121.6(5) . . . . ?
C28 Ru1 C26 C25 102.9(5) . . . . ?
C27 Ru1 C26 C25 133.2(7) . . . . ?
C29 Ru1 C26 C25 65.0(5) . . . . ?
C24 Ru1 C26 C25 28.7(4) . . . . ?
Cl1 Ru1 C26 C25 -37.6(6) . . . . ?
N4 Ru1 C26 C27 32.4(6) . . . . ?
N5 Ru1 C26 C27 105.2(4) . . . . ?
C28 Ru1 C26 C27 -30.3(4) . . . . ?
C29 Ru1 C26 C27 -68.2(4) . . . . ?
C25 Ru1 C26 C27 -133.2(7) . . . . ?
C24 Ru1 C26 C27 -104.5(5) . . . . ?
Cl1 Ru1 C26 C27 -170.8(3) . . . . ?
C25 C26 C27 C28 -1.6(10) . . . . ?
Ru1 C26 C27 C28 53.7(5) . . . . ?
C25 C26 C27 C31 178.9(6) . . . . ?
Ru1 C26 C27 C31 -125.7(6) . . . . ?
C25 C26 C27 Ru1 -55.4(6) . . . . ?
N4 Ru1 C27 C28 71.7(4) . . . . ?
N5 Ru1 C27 C28 150.5(4) . . . . ?
C26 Ru1 C27 C28 -129.9(6) . . . . ?
C29 Ru1 C27 C28 -29.3(4) . . . . ?
C25 Ru1 C27 C28 -101.4(5) . . . . ?
C24 Ru1 C27 C28 -65.4(4) . . . . ?
Cl1 Ru1 C27 C28 -94.9(10) . . . . ?
N4 Ru1 C27 C26 -158.5(4) . . . . ?
N5 Ru1 C27 C26 -79.6(4) . . . . ?
C28 Ru1 C27 C26 129.9(6) . . . . ?
C29 Ru1 C27 C26 100.6(5) . . . . ?
C25 Ru1 C27 C26 28.4(4) . . . . ?
C24 Ru1 C27 C26 64.5(5) . . . . ?
Cl1 Ru1 C27 C26 35.0(11) . . . . ?
N4 Ru1 C27 C31 -45.3(7) . . . . ?
N5 Ru1 C27 C31 33.5(7) . . . . ?
C28 Ru1 C27 C31 -117.0(9) . . . . ?
C26 Ru1 C27 C31 113.1(9) . . . . ?
C29 Ru1 C27 C31 -146.3(8) . . . . ?
C25 Ru1 C27 C31 141.6(8) . . . . ?
C24 Ru1 C27 C31 177.6(8) . . . . ?
Cl1 Ru1 C27 C31 148.2(7) . . . . ?
C26 C27 C28 C29 2.0(10) . . . . ?
C31 C27 C28 C29 -178.6(6) . . . . ?
Ru1 C27 C28 C29 55.8(6) . . . . ?
C26 C27 C28 Ru1 -53.9(5) . . . . ?
C31 C27 C28 Ru1 125.6(7) . . . . ?
N4 Ru1 C28 C27 -113.1(4) . . . . ?
N5 Ru1 C28 C27 -40.8(5) . . . . ?
C26 Ru1 C28 C27 30.8(4) . . . . ?
C29 Ru1 C28 C27 132.6(7) . . . . ?
C25 Ru1 C28 C27 67.7(5) . . . . ?
C24 Ru1 C28 C27 104.0(5) . . . . ?
Cl1 Ru1 C28 C27 160.2(3) . . . . ?
N4 Ru1 C28 C29 114.3(4) . . . . ?
N5 Ru1 C28 C29 -173.4(4) . . . . ?
C26 Ru1 C28 C29 -101.8(5) . . . . ?
C27 Ru1 C28 C29 -132.6(7) . . . . ?
C25 Ru1 C28 C29 -64.9(5) . . . . ?
C24 Ru1 C28 C29 -28.6(4) . . . . ?
Cl1 Ru1 C28 C29 27.6(6) . . . . ?
C25 C24 C29 C28 0.9(10) . . . . ?
C30 C24 C29 C28 -177.7(6) . . . . ?
Ru1 C24 C29 C28 -52.9(6) . . . . ?
C25 C24 C29 Ru1 53.8(6) . . . . ?
C30 C24 C29 Ru1 -124.8(6) . . . . ?
C27 C28 C29 C24 -1.7(10) . . . . ?
Ru1 C28 C29 C24 54.3(6) . . . . ?
C27 C28 C29 Ru1 -56.0(6) . . . . ?
N4 Ru1 C29 C24 156.9(4) . . . . ?
N5 Ru1 C29 C24 -104.6(13) . . . . ?
C28 Ru1 C29 C24 -132.3(6) . . . . ?
C26 Ru1 C29 C24 -65.6(4) . . . . ?
C27 Ru1 C29 C24 -103.5(5) . . . . ?
C25 Ru1 C29 C24 -28.7(4) . . . . ?
Cl1 Ru1 C29 C24 65.0(4) . . . . ?
N4 Ru1 C29 C28 -70.8(5) . . . . ?
N5 Ru1 C29 C28 27.7(16) . . . . ?
C26 Ru1 C29 C28 66.7(5) . . . . ?
C27 Ru1 C29 C28 28.7(4) . . . . ?
C25 Ru1 C29 C28 103.6(5) . . . . ?
C24 Ru1 C29 C28 132.3(6) . . . . ?
Cl1 Ru1 C29 C28 -162.7(4) . . . . ?
C28 C27 C31 C33 -41.8(10) . . . . ?
C26 C27 C31 C33 137.6(8) . . . . ?
Ru1 C27 C31 C33 49.0(10) . . . . ?
C28 C27 C31 C32 84.5(10) . . . . ?
C26 C27 C31 C32 -96.1(9) . . . . ?
Ru1 C27 C31 C32 175.3(7) . . . . ?
